data_7040806
loop_
_publ_author_name
'Hess, Jeannine'
'Patra, Malay'
'Jabbar, Abdul'
'Pierroz, Vanessa'
'Konatschnig, Sandro'
'Spingler, Bernhard'
'Ferrari, Stefano'
'Gasser, Robin B.'
'Gasser, Gilles'

_publ_section_title
;
 Assessment of the nematocidal activity of metallocenyl analogues of
 monepantel.
;
_journal_issue 44
_journal_name_full 'Dalton transactions (Cambridge, England : 2003)'
_journal_page_first 17662
_journal_page_last 17671
_journal_paper_doi 10.1039/c6dt03376h
_journal_volume 45
_journal_year 2016
_chemical_formula_sum 'C15 H16 Fe N2 O2'
_chemical_formula_weight 312.15
_space_group_crystal_system monoclinic
_space_group_IT_number 14
_space_group_name_Hall '-P 2ybc'
_space_group_name_H-M_alt 'P 1 21/c 1'
_symmetry_space_group_name_Hall '-P 2ybc'
_symmetry_space_group_name_H-M 'P 1 21/c 1'
_atom_sites_solution_hydrogens geom
_audit_creation_method SHELXL-2014/7
_audit_update_record
;
2016-08-29 deposited with the CCDC.
2016-10-03 downloaded from the CCDC.
;
_cell_angle_alpha 90
_cell_angle_beta 104.607(5)
_cell_angle_gamma 90
_cell_formula_units_Z 4
_cell_length_a 11.5070(6)
_cell_length_b 10.0116(6)
_cell_length_c 12.1955(6)
_cell_measurement_reflns_used 5302
_cell_measurement_temperature 183(2)
_cell_measurement_theta_max 32.7579
_cell_measurement_theta_min 2.8082
_cell_volume 1359.55(13)
_computing_cell_refinement 'CrysAlis PRO (Oxford, 2012)'
_computing_data_collection 'CrysAlis PRO (Oxford, 2012)'
_computing_data_reduction 'CrysAlis PRO (Oxford, 2012)'
_computing_molecular_graphics 'ORTEP-3 (Farrugia, 1997)'
_computing_publication_material 'SHELXL-2014/7 (Sheldrick, 2014)'
_computing_structure_refinement 'SHELXL-2014/7 (Sheldrick, 2014)'
_computing_structure_solution 'SIR-97 (Altomare, 1999)'
_diffrn_ambient_temperature 183(2)
_diffrn_detector_area_resol_mean 10.4498
_diffrn_measured_fraction_theta_full 0.999
_diffrn_measured_fraction_theta_max 0.919
_diffrn_measurement_device_type 'Xcalibur Ruby'
_diffrn_measurement_method '\o oscillation scan'
_diffrn_radiation_type MoK\a
_diffrn_radiation_wavelength 0.71073
_diffrn_reflns_av_R_equivalents 0.0417
_diffrn_reflns_av_unetI/netI 0.0402
_diffrn_reflns_Laue_measured_fraction_full 0.999
_diffrn_reflns_Laue_measured_fraction_max 0.919
_diffrn_reflns_limit_h_max 16
_diffrn_reflns_limit_h_min -16
_diffrn_reflns_limit_k_max 14
_diffrn_reflns_limit_k_min -14
_diffrn_reflns_limit_l_max 18
_diffrn_reflns_limit_l_min -18
_diffrn_reflns_number 15894
_diffrn_reflns_point_group_measured_fraction_full 0.999
_diffrn_reflns_point_group_measured_fraction_max 0.919
_diffrn_reflns_theta_full 25.242
_diffrn_reflns_theta_max 32.832
_diffrn_reflns_theta_min 2.979
_diffrn_source 'Enhance (Mo) X-ray Source'
_exptl_absorpt_coefficient_mu 1.111
_exptl_absorpt_correction_T_max 1.00000
_exptl_absorpt_correction_T_min 0.77434
_exptl_absorpt_correction_type multi-scan
_exptl_absorpt_process_details
;
CrysAlisPro, Agilent Technologies,
Version 1.171.36.20 (release 27-06-2012 CrysAlis171 .NET)
(compiled Jul 11 2012,15:38:31)
Empirical absorption correction using spherical harmonics,
 implemented in SCALE3 ABSPACK scaling algorithm.
;
_exptl_crystal_colour yellow
_exptl_crystal_density_diffrn 1.525
_exptl_crystal_description needle
_exptl_crystal_F_000 648
_exptl_crystal_size_max 0.670
_exptl_crystal_size_mid 0.090
_exptl_crystal_size_min 0.060
_refine_diff_density_max 0.506
_refine_diff_density_min -0.496
_refine_diff_density_rms 0.076
_refine_ls_extinction_method none
_refine_ls_goodness_of_fit_ref 1.062
_refine_ls_hydrogen_treatment constr
_refine_ls_matrix_type full
_refine_ls_number_parameters 183
_refine_ls_number_reflns 4649
_refine_ls_number_restraints 0
_refine_ls_restrained_S_all 1.062
_refine_ls_R_factor_all 0.0493
_refine_ls_R_factor_gt 0.0379
_refine_ls_shift/su_max 0.001
_refine_ls_shift/su_mean 0.000
_refine_ls_structure_factor_coef Fsqd
_refine_ls_weighting_details 'w=1/[\s^2^(Fo^2^)+(0.0405P)^2^+0.4273P] where P=(Fo^2^+2Fc^2^)/3'
_refine_ls_weighting_scheme calc
_refine_ls_wR_factor_gt 0.0864
_refine_ls_wR_factor_ref 0.0926
_reflns_Friedel_coverage 0.000
_reflns_number_gt 3904
_reflns_number_total 4649
_reflns_threshold_expression 'I > 2\s(I)'
_cod_data_source_file c6dt03376h2.cif
_cod_data_source_block jh280912
_cod_depositor_comments 'Adding full bibliography for 7040804--7040807.cif.'
_cod_database_code 7040806
_shelx_shelxl_version_number 2014/7
_shelx_space_group_comment
;
The symmetry employed for this shelxl refinement is uniquely defined
by the following loop, which should always be used as a source of
symmetry information in preference to the above space-group names.
They are only intended as comments.
;
_shelx_estimated_absorpt_t_min 0.523
_shelx_estimated_absorpt_t_max 0.936

loop_
_space_group_symop_operation_xyz
'x, y, z'
'-x, y+1/2, -z+1/2'
'-x, -y, -z'
'x, -y-1/2, z-1/2'

loop_
_atom_site_label
_atom_site_type_symbol
_atom_site_fract_x
_atom_site_fract_y
_atom_site_fract_z
_atom_site_U_iso_or_equiv
_atom_site_adp_type
_atom_site_occupancy
_atom_site_site_symmetry_order
_atom_site_calc_flag
_atom_site_refinement_flags_posn
_atom_site_refinement_flags_adp
Fe1 Fe 0.36162(2) 0.17908(2) 0.09524(2) 0.01527(7) Uani 1 1 d . .
C1 C 0.18616(12) 0.13398(15) 0.02798(12) 0.0160(3) Uani 1 1 d . .
C2 C 0.25000(13) 0.14089(17) -0.05906(12) 0.0186(3) Uani 1 1 d . .
H2A H 0.2333 0.2000 -0.1220 0.022 Uiso 1 1 calc R U
C3 C 0.34272(14) 0.04324(16) -0.03402(13) 0.0203(3) Uani 1 1 d . .
H3A H 0.3986 0.0256 -0.0777 0.024 Uiso 1 1 calc R U
C4 C 0.33750(14) -0.02335(16) 0.06751(14) 0.0215(3) Uani 1 1 d . .
H4A H 0.3894 -0.0930 0.1034 0.026 Uiso 1 1 calc R U
C5 C 0.24113(14) 0.03233(16) 0.10630(13) 0.0200(3) Uani 1 1 d . .
H5A H 0.2176 0.0065 0.1725 0.024 Uiso 1 1 calc R U
C6 C 0.36633(16) 0.35285(19) 0.18436(15) 0.0277(4) Uani 1 1 d . .
H6A H 0.2986 0.3997 0.1958 0.033 Uiso 1 1 calc R U
C7 C 0.43111(16) 0.2512(2) 0.25550(14) 0.0287(4) Uani 1 1 d . .
H7A H 0.4146 0.2182 0.3230 0.034 Uiso 1 1 calc R U
C8 C 0.52545(15) 0.20726(19) 0.20743(15) 0.0288(4) Uani 1 1 d . .
H8A H 0.5827 0.1398 0.2373 0.035 Uiso 1 1 calc R U
C9 C 0.51881(15) 0.2817(2) 0.10768(16) 0.0293(4) Uani 1 1 d . .
H9A H 0.5708 0.2729 0.0587 0.035 Uiso 1 1 calc R U
C10 C 0.42059(16) 0.37216(18) 0.09326(16) 0.0284(4) Uani 1 1 d . .
H10A H 0.3958 0.4345 0.0332 0.034 Uiso 1 1 calc R U
C11 C 0.08797(12) 0.22660(16) 0.03246(12) 0.0164(3) Uani 1 1 d . .
C12 C -0.06911(12) 0.29305(15) 0.12633(12) 0.0153(3) Uani 1 1 d . .
C13 C -0.15418(14) 0.32781(16) 0.01649(13) 0.0190(3) Uani 1 1 d . .
C14 C -0.14158(14) 0.22428(17) 0.19981(14) 0.0220(3) Uani 1 1 d . .
H14A H -0.1762 0.1412 0.1632 0.033 Uiso 1 1 calc R U
H14B H -0.2062 0.2837 0.2088 0.033 Uiso 1 1 calc R U
H14C H -0.0886 0.2040 0.2744 0.033 Uiso 1 1 calc R U
C15 C -0.00998(13) 0.42207(16) 0.18376(12) 0.0193(3) Uani 1 1 d . .
H15A H 0.0415 0.4001 0.2597 0.023 Uiso 1 1 calc R U
H15B H 0.0419 0.4605 0.1382 0.023 Uiso 1 1 calc R U
N1 N 0.02483(11) 0.20241(13) 0.11020(10) 0.0167(2) Uani 1 1 d . .
H1A H 0.0408 0.1300 0.1523 0.020 Uiso 1 1 calc R U
N2 N -0.22620(14) 0.35661(18) -0.06205(13) 0.0330(3) Uani 1 1 d . .
O1 O 0.06198(11) 0.32185(12) -0.03355(10) 0.0245(3) Uani 1 1 d . .
O2 O -0.09678(10) 0.51825(12) 0.19511(9) 0.0222(2) Uani 1 1 d . .
H2 H -0.1041 0.5758 0.1437 0.033 Uiso 1 1 calc R U

loop_
_atom_site_aniso_label
_atom_site_aniso_U_11
_atom_site_aniso_U_22
_atom_site_aniso_U_33
_atom_site_aniso_U_23
_atom_site_aniso_U_13
_atom_site_aniso_U_12
Fe1 0.01401(11) 0.01613(12) 0.01559(10) -0.00101(7) 0.00361(7) 0.00179(8)
C1 0.0138(6) 0.0162(7) 0.0183(6) -0.0003(5) 0.0050(5) 0.0004(5)
C2 0.0176(6) 0.0228(8) 0.0154(6) -0.0018(5) 0.0043(5) 0.0001(6)
C3 0.0185(7) 0.0217(8) 0.0221(7) -0.0062(6) 0.0078(5) 0.0011(6)
C4 0.0203(7) 0.0159(7) 0.0290(7) -0.0004(6) 0.0075(6) 0.0029(6)
C5 0.0196(7) 0.0187(7) 0.0232(7) 0.0047(6) 0.0082(5) 0.0024(6)
C6 0.0243(8) 0.0248(9) 0.0333(9) -0.0130(7) 0.0056(6) 0.0019(7)
C7 0.0281(8) 0.0347(10) 0.0208(7) -0.0089(7) 0.0017(6) -0.0005(7)
C8 0.0180(7) 0.0313(9) 0.0319(9) -0.0083(7) -0.0037(6) 0.0034(7)
C9 0.0193(7) 0.0323(10) 0.0364(9) -0.0083(8) 0.0074(6) -0.0065(7)
C10 0.0275(8) 0.0200(8) 0.0364(9) -0.0030(7) 0.0056(7) -0.0043(7)
C11 0.0145(6) 0.0185(7) 0.0167(6) 0.0008(5) 0.0047(5) 0.0004(5)
C12 0.0138(6) 0.0164(7) 0.0162(6) 0.0007(5) 0.0049(5) 0.0022(5)
C13 0.0178(6) 0.0188(7) 0.0205(7) -0.0025(5) 0.0052(5) 0.0019(6)
C14 0.0204(7) 0.0231(8) 0.0257(7) 0.0042(6) 0.0119(6) 0.0008(6)
C15 0.0181(7) 0.0189(7) 0.0205(7) -0.0019(5) 0.0042(5) 0.0009(6)
N1 0.0168(6) 0.0160(6) 0.0192(6) 0.0049(4) 0.0081(4) 0.0050(5)
N2 0.0284(8) 0.0389(9) 0.0283(7) -0.0023(7) 0.0010(6) 0.0072(7)
O1 0.0241(6) 0.0272(6) 0.0252(6) 0.0126(5) 0.0117(4) 0.0081(5)
O2 0.0293(6) 0.0191(6) 0.0212(5) -0.0003(4) 0.0118(4) 0.0024(5)

loop_
_atom_type_symbol
_atom_type_description
_atom_type_scat_dispersion_real
_atom_type_scat_dispersion_imag
_atom_type_scat_source
C C 0.0033 0.0016 'International Tables Vol C Tables 4.2.6.8 and 6.1.1.4'
H H 0.0000 0.0000 'International Tables Vol C Tables 4.2.6.8 and 6.1.1.4'
N N 0.0061 0.0033 'International Tables Vol C Tables 4.2.6.8 and 6.1.1.4'
O O 0.0106 0.0060 'International Tables Vol C Tables 4.2.6.8 and 6.1.1.4'
Fe Fe 0.3463 0.8444 'International Tables Vol C Tables 4.2.6.8 and 6.1.1.4'

loop_
_geom_angle_atom_site_label_1
_geom_angle_atom_site_label_2
_geom_angle_atom_site_label_3
_geom_angle
C1 Fe1 C2 41.47(6)
C1 Fe1 C6 107.12(7)
C2 Fe1 C6 125.37(7)
C1 Fe1 C7 125.00(6)
C2 Fe1 C7 162.77(7)
C6 Fe1 C7 40.64(8)
C1 Fe1 C5 41.05(6)
C2 Fe1 C5 69.22(6)
C6 Fe1 C5 120.20(7)
C7 Fe1 C5 107.33(7)
C1 Fe1 C8 162.54(7)
C2 Fe1 C8 154.83(7)
C6 Fe1 C8 68.39(7)
C7 Fe1 C8 40.76(7)
C5 Fe1 C8 125.35(7)
C1 Fe1 C10 120.22(7)
C2 Fe1 C10 107.49(7)
C6 Fe1 C10 40.52(7)
C7 Fe1 C10 68.18(8)
C5 Fe1 C10 155.31(7)
C8 Fe1 C10 68.10(8)
C1 Fe1 C3 68.90(6)
C2 Fe1 C3 40.79(6)
C6 Fe1 C3 162.91(7)
C7 Fe1 C3 155.14(7)
C5 Fe1 C3 68.45(6)
C8 Fe1 C3 120.36(7)
C10 Fe1 C3 125.95(7)
C1 Fe1 C9 155.48(7)
C2 Fe1 C9 120.19(7)
C6 Fe1 C9 68.30(7)
C7 Fe1 C9 68.18(7)
C5 Fe1 C9 162.37(7)
C8 Fe1 C9 40.26(8)
C10 Fe1 C9 40.63(7)
C3 Fe1 C9 108.01(7)
C1 Fe1 C4 68.65(6)
C2 Fe1 C4 68.60(7)
C6 Fe1 C4 155.22(7)
C7 Fe1 C4 120.47(7)
C5 Fe1 C4 40.55(6)
C8 Fe1 C4 107.93(7)
C10 Fe1 C4 162.90(7)
C3 Fe1 C4 40.41(6)
C9 Fe1 C4 125.72(7)
C5 C1 C2 107.78(13)
C5 C1 C11 129.61(13)
C2 C1 C11 122.47(13)
C5 C1 Fe1 70.17(8)
C2 C1 Fe1 69.27(8)
C11 C1 Fe1 122.62(11)
C3 C2 C1 107.69(13)
C3 C2 Fe1 70.44(8)
C1 C2 Fe1 69.27(8)
C3 C2 H2A 126.2
C1 C2 H2A 126.2
Fe1 C2 H2A 125.7
C4 C3 C2 108.38(13)
C4 C3 Fe1 70.18(9)
C2 C3 Fe1 68.77(8)
C4 C3 H3A 125.8
C2 C3 H3A 125.8
Fe1 C3 H3A 126.8
C3 C4 C5 108.26(14)
C3 C4 Fe1 69.40(9)
C5 C4 Fe1 69.19(9)
C3 C4 H4A 125.9
C5 C4 H4A 125.9
Fe1 C4 H4A 127.1
C4 C5 C1 107.88(13)
C4 C5 Fe1 70.25(9)
C1 C5 Fe1 68.78(9)
C4 C5 H5A 126.1
C1 C5 H5A 126.1
Fe1 C5 H5A 126.5
C10 C6 C7 108.01(15)
C10 C6 Fe1 69.97(10)
C7 C6 Fe1 69.78(10)
C10 C6 H6A 126.0
C7 C6 H6A 126.0
Fe1 C6 H6A 125.8
C6 C7 C8 107.83(16)
C6 C7 Fe1 69.58(9)
C8 C7 Fe1 69.74(9)
C6 C7 H7A 126.1
C8 C7 H7A 126.1
Fe1 C7 H7A 126.2
C9 C8 C7 108.06(16)
C9 C8 Fe1 69.93(10)
C7 C8 Fe1 69.50(9)
C9 C8 H8A 126.0
C7 C8 H8A 126.0
Fe1 C8 H8A 126.2
C8 C9 C10 108.11(16)
C8 C9 Fe1 69.81(10)
C10 C9 Fe1 69.64(10)
C8 C9 H9A 125.9
C10 C9 H9A 125.9
Fe1 C9 H9A 126.2
C6 C10 C9 107.99(16)
C6 C10 Fe1 69.51(10)
C9 C10 Fe1 69.73(11)
C6 C10 H10A 126.0
C9 C10 H10A 126.0
Fe1 C10 H10A 126.3
O1 C11 N1 120.67(13)
O1 C11 C1 121.58(13)
N1 C11 C1 117.73(13)
N1 C12 C13 111.42(12)
N1 C12 C14 109.24(12)
C13 C12 C14 107.46(12)
N1 C12 C15 108.92(12)
C13 C12 C15 109.13(12)
C14 C12 C15 110.68(12)
N2 C13 C12 174.03(17)
C12 C14 H14A 109.5
C12 C14 H14B 109.5
H14A C14 H14B 109.5
C12 C14 H14C 109.5
H14A C14 H14C 109.5
H14B C14 H14C 109.5
O2 C15 C12 111.82(12)
O2 C15 H15A 109.3
C12 C15 H15A 109.3
O2 C15 H15B 109.3
C12 C15 H15B 109.3
H15A C15 H15B 107.9
C11 N1 C12 121.92(12)
C11 N1 H1A 119.0
C12 N1 H1A 119.0
C15 O2 H2 109.5

loop_
_geom_bond_atom_site_label_1
_geom_bond_atom_site_label_2
_geom_bond_distance
Fe1 C1 2.0293(14)
Fe1 C2 2.0294(14)
Fe1 C6 2.0448(17)
Fe1 C7 2.0473(16)
Fe1 C5 2.0478(16)
Fe1 C8 2.0505(16)
Fe1 C10 2.0508(18)
Fe1 C3 2.0516(15)
Fe1 C9 2.0520(17)
Fe1 C4 2.0619(17)
C1 C5 1.430(2)
C1 C2 1.4369(19)
C1 C11 1.473(2)
C2 C3 1.422(2)
C2 H2A 0.9500
C3 C4 1.421(2)
C3 H3A 0.9500
C4 C5 1.424(2)
C4 H4A 0.9500
C5 H5A 0.9500
C6 C10 1.418(3)
C6 C7 1.421(3)
C6 H6A 0.9500
C7 C8 1.427(2)
C7 H7A 0.9500
C8 C9 1.412(3)
C8 H8A 0.9500
C9 C10 1.424(3)
C9 H9A 0.9500
C10 H10A 0.9500
C11 O1 1.2350(18)
C11 N1 1.3539(17)
C12 N1 1.4621(18)
C12 C13 1.487(2)
C12 C14 1.533(2)
C12 C15 1.543(2)
C13 N2 1.134(2)
C14 H14A 0.9800
C14 H14B 0.9800
C14 H14C 0.9800
C15 O2 1.4191(19)
C15 H15A 0.9900
C15 H15B 0.9900
N1 H1A 0.8800
O2 H2 0.8400

loop_
_geom_torsion_atom_site_label_1
_geom_torsion_atom_site_label_2
_geom_torsion_atom_site_label_3
_geom_torsion_atom_site_label_4
_geom_torsion
C5 C1 C2 C3 0.39(17)
C11 C1 C2 C3 176.49(14)
Fe1 C1 C2 C3 60.24(10)
C5 C1 C2 Fe1 -59.85(11)
C11 C1 C2 Fe1 116.26(14)
C1 C2 C3 C4 -0.31(18)
Fe1 C2 C3 C4 59.18(11)
C1 C2 C3 Fe1 -59.49(10)
C2 C3 C4 C5 0.12(18)
Fe1 C3 C4 C5 58.42(11)
C2 C3 C4 Fe1 -58.30(11)
C3 C4 C5 C1 0.12(18)
Fe1 C4 C5 C1 58.68(11)
C3 C4 C5 Fe1 -58.55(11)
C2 C1 C5 C4 -0.32(18)
C11 C1 C5 C4 -176.05(15)
Fe1 C1 C5 C4 -59.60(11)
C2 C1 C5 Fe1 59.28(10)
C11 C1 C5 Fe1 -116.45(16)
C10 C6 C7 C8 -0.3(2)
Fe1 C6 C7 C8 59.48(12)
C10 C6 C7 Fe1 -59.76(12)
C6 C7 C8 C9 0.1(2)
Fe1 C7 C8 C9 59.52(12)
C6 C7 C8 Fe1 -59.38(12)
C7 C8 C9 C10 0.1(2)
Fe1 C8 C9 C10 59.32(12)
C7 C8 C9 Fe1 -59.25(12)
C7 C6 C10 C9 0.3(2)
Fe1 C6 C10 C9 -59.32(12)
C7 C6 C10 Fe1 59.64(12)
C8 C9 C10 C6 -0.2(2)
Fe1 C9 C10 C6 59.18(12)
C8 C9 C10 Fe1 -59.42(12)
C5 C1 C11 O1 169.31(16)
C2 C1 C11 O1 -5.9(2)
Fe1 C1 C11 O1 78.92(17)
C5 C1 C11 N1 -12.1(2)
C2 C1 C11 N1 172.76(14)
Fe1 C1 C11 N1 -102.46(15)
N1 C12 C15 O2 176.09(11)
C13 C12 C15 O2 54.26(15)
C14 C12 C15 O2 -63.79(16)
O1 C11 N1 C12 -5.4(2)
C1 C11 N1 C12 176.01(13)
C13 C12 N1 C11 49.05(19)
C14 C12 N1 C11 167.62(13)
C15 C12 N1 C11 -71.38(16)
